data_1564526
loop_
_publ_author_name
'Bai, Yun'
'Wang, Huaiyu'
'He, Jianghua'
'Zhang, Yuetao'

_publ_section_title
;
 Living polymerization of naturally renewable butyrolactone-based
 vinylidenes mediated by a frustrated Lewis pair
;
_journal_issue 38
_journal_name_full 'Polymer Chemistry'
_journal_page_first 5548
_journal_page_last 5555
_journal_paper_doi 10.1039/D1PY00924A
_journal_volume 12
_journal_year 2021
_chemical_formula_moiety 'C57 H97 Al N3 O4 P, C3 H3'
_chemical_formula_sum 'C60 H100 Al N3 O4 P'
_chemical_formula_weight 985.37
_space_group_crystal_system monoclinic
_space_group_IT_number 14
_space_group_name_Hall '-P 2yn'
_space_group_name_H-M_alt 'P 1 21/n 1'
_atom_sites_solution_hydrogens geom
_atom_sites_solution_primary dual
_audit_creation_date 2018-06-07
_audit_creation_method
;
Olex2 1.2
(compiled 2018.05.29 svn.r3508 for OlexSys, GUI svn.r5506)
;
_audit_update_record
;
2021-06-30 deposited with the CCDC.	2021-09-01 downloaded from the CCDC.
;
_cell_angle_alpha 90
_cell_angle_beta 91.599(3)
_cell_angle_gamma 90
_cell_formula_units_Z 4
_cell_length_a 19.437(2)
_cell_length_b 15.0322(18)
_cell_length_c 20.796(2)
_cell_measurement_reflns_used 1498
_cell_measurement_temperature 273(2)
_cell_measurement_theta_max 17.669
_cell_measurement_theta_min 2.38
_cell_volume 6073.8(11)
_computing_cell_refinement 'SAINT v6.45A (Bruker, 2003)'
_computing_data_collection 'SAINT v6.45A (Bruker, 2003)'
_computing_data_reduction 'SAINT v6.45A (Bruker, 2003)'
_computing_molecular_graphics 'Olex2 (Dolomanov et al., 2009)'
_computing_publication_material 'Olex2 (Dolomanov et al., 2009)'
_computing_structure_refinement 'ShelXL (Sheldrick, 2015)'
_computing_structure_solution 'ShelXT (Sheldrick, 2015)'
_diffrn_ambient_temperature 273.15
_diffrn_measured_fraction_theta_full 0.996
_diffrn_measured_fraction_theta_max 0.994
_diffrn_measurement_device_type 'CCD area detector'
_diffrn_measurement_method 'phi and omega scans'
_diffrn_radiation_monochromator graphite
_diffrn_radiation_type MoK\a
_diffrn_radiation_wavelength 0.71073
_diffrn_reflns_av_R_equivalents 0.1361
_diffrn_reflns_av_unetI/netI 0.1909
_diffrn_reflns_Laue_measured_fraction_full 0.996
_diffrn_reflns_Laue_measured_fraction_max 0.994
_diffrn_reflns_limit_h_max 20
_diffrn_reflns_limit_h_min -24
_diffrn_reflns_limit_k_max 17
_diffrn_reflns_limit_k_min -18
_diffrn_reflns_limit_l_max 16
_diffrn_reflns_limit_l_min -25
_diffrn_reflns_number 34143
_diffrn_reflns_point_group_measured_fraction_full 0.996
_diffrn_reflns_point_group_measured_fraction_max 0.994
_diffrn_reflns_theta_full 25.242
_diffrn_reflns_theta_max 26.371
_diffrn_reflns_theta_min 1.414
_exptl_absorpt_coefficient_mu 0.104
_exptl_crystal_colour colourless
_exptl_crystal_colour_primary colourless
_exptl_crystal_density_diffrn 1.078
_exptl_crystal_description block
_exptl_crystal_F_000 2164
_exptl_crystal_size_max 0.08
_exptl_crystal_size_mid 0.07
_exptl_crystal_size_min 0.06
_refine_diff_density_max 0.373
_refine_diff_density_min -0.318
_refine_diff_density_rms 0.067
_refine_ls_extinction_method none
_refine_ls_goodness_of_fit_ref 0.946
_refine_ls_hydrogen_treatment constr
_refine_ls_matrix_type full
_refine_ls_number_parameters 680
_refine_ls_number_reflns 12334
_refine_ls_number_restraints 45
_refine_ls_restrained_S_all 0.953
_refine_ls_R_factor_all 0.2091
_refine_ls_R_factor_gt 0.0794
_refine_ls_shift/su_max 0.000
_refine_ls_shift/su_mean 0.000
_refine_ls_structure_factor_coef Fsqd
_refine_ls_weighting_details 'w=1/[\s^2^(Fo^2^)+(0.0884P)^2^] where P=(Fo^2^+2Fc^2^)/3'
_refine_ls_weighting_scheme calc
_refine_ls_wR_factor_gt 0.1690
_refine_ls_wR_factor_ref 0.2213
_reflns_Friedel_coverage 0.000
_reflns_number_gt 4882
_reflns_number_total 12334
_reflns_threshold_expression 'I > 2\s(I)'
_cod_data_source_file d1py00924a2.cif
_cod_data_source_block test
_cod_depositor_comments 'Adding full bibliography for 1564526.cif.'
_cod_database_code 1564526
_shelx_shelxl_version_number 2018/3
_shelx_space_group_comment
;
The symmetry employed for this shelxl refinement is uniquely defined
by the following loop, which should always be used as a source of
symmetry information in preference to the above space-group names.
They are only intended as comments.
;
_shelx_estimated_absorpt_t_max 0.994
_shelx_estimated_absorpt_t_min 0.992
_olex2_refinement_description
;
1. Fixed Uiso
 At 1.2 times of:
  All C(H) groups, All C(H,H) groups, All C(H,H,H,H) groups
 At 1.5 times of:
  All C(H,H,H) groups
2. Restrained distances
 O2-C4 = O2-C4A
 1.46 with sigma of 0.005
 C5A-C4A = C5-C4 = C4A-C3 = C4-C3
 1.54 with sigma of 0.005
 C9-C7 = C9A-C7 = C8-C7
 1.54 with sigma of 0.005
 C59-C58 = C60-C59
 1.39 with sigma of 0.005
 C5-C3 = C5A-C3
 2.52 with sigma of 0.005
 C8-C9 = C8-C9A
 2.52 with sigma of 0.005
3. Uiso/Uaniso restraints and constraints
C5 \\sim C60 \\sim C58 \\sim C59: within 3.8A with sigma of 0.01 and sigma for
terminal atoms of 0.02
Uanis(C9A) \\sim Ueq, Uanis(C5) \\sim Ueq: with sigma of 0.001 and sigma for
terminal atoms of 0.002
4. Others
 Sof(H3BC)=Sof(H3BD)=Sof(C5A)=Sof(H5AA)=Sof(H5AB)=Sof(H5AC)=Sof(C4A)=Sof(H4A)=
 1-FVAR(1)
 Sof(H3AA)=Sof(H3AB)=Sof(C4)=Sof(H4)=Sof(C5)=Sof(H5A)=Sof(H5B)=Sof(H5C)=FVAR(1)
 Sof(H7B)=Sof(C9A)=Sof(H9AA)=Sof(H9AB)=Sof(H9AC)=1-FVAR(2)
 Sof(H7A)=Sof(C9)=Sof(H9A)=Sof(H9B)=Sof(H9C)=FVAR(2)
5.a Ternary CH refined with riding coordinates:
 C4(H4), C7(H7A), C7(H7B), C10(H10), C14(H14), C21(H21), C55(H55), C4A(H4A)
5.b Secondary CH2 refined with riding coordinates:
 C3(H3AA,H3AB), C3(H3BC,H3BD), C6(H6A,H6B), C54(H54A,H54B)
5.c Aromatic/amide H refined with riding coordinates:
 C26(H26), C28(H28), C41(H41), C43(H43), C58(H58), C59(H59), C60(H60)
5.d Idealised Me refined as rotating group:
 C5A(H5AA,H5AB,H5AC), C8(H8A,H8B,H8C), C9(H9A,H9B,H9C), C11(H11A,H11B,H11C),
 C12(H12A,H12B,H12C), C15(H15A,H15B,H15C), C16(H16A,H16B,H16C), C18(H18A,H18B,
 H18C), C20(H20A,H20B,H20C), C22(H22A,H22B,H22C), C23(H23A,H23B,H23C), C31(H31A,
 H31B,H31C), C32(H32A,H32B,H32C), C33(H33A,H33B,H33C), C34(H34A,H34B,H34C),
 C36(H36A,H36B,H36C), C37(H37A,H37B,H37C), C38(H38A,H38B,H38C), C46(H46A,H46B,
 H46C), C47(H47A,H47B,H47C), C48(H48A,H48B,H48C), C49(H49A,H49B,H49C), C51(H51A,
 H51B,H51C), C52(H52A,H52B,H52C), C53(H53A,H53B,H53C), C56(H56A,H56B,H56C),
 C57(H57A,H57B,H57C), C5(H5A,H5B,H5C), C9A(H9AA,H9AB,H9AC)
;
_olex2_submission_special_instructions 'No special instructions were received'

loop_
_space_group_symop_operation_xyz
'x, y, z'
'-x+1/2, y+1/2, -z+1/2'
'-x, -y, -z'
'x-1/2, -y-1/2, z-1/2'

loop_
_atom_site_label
_atom_site_type_symbol
_atom_site_fract_x
_atom_site_fract_y
_atom_site_fract_z
_atom_site_U_iso_or_equiv
_atom_site_adp_type
_atom_site_occupancy
_atom_site_site_symmetry_order
_atom_site_calc_flag
_atom_site_refinement_flags_posn
_atom_site_refinement_flags_adp
_atom_site_refinement_flags_occupancy
_atom_site_disorder_assembly
_atom_site_disorder_group
P1 P -0.05644(6) -0.21296(8) 0.32446(6) 0.0370(3) Uani 1 1 d . . . . .
Al1 Al 0.01925(6) 0.17801(9) 0.24783(6) 0.0359(4) Uani 1 1 d . . . . .
O1 O -0.00391(14) 0.06799(17) 0.27377(13) 0.0368(7) Uani 1 1 d . . . . .
O2 O -0.08152(16) 0.11534(19) 0.34645(15) 0.0541(9) Uani 1 1 d D . . . .
O3 O -0.05721(14) 0.21871(18) 0.21201(13) 0.0406(8) Uani 1 1 d . . . . .
O4 O 0.08560(13) 0.16216(18) 0.19405(12) 0.0351(7) Uani 1 1 d . . . . .
N1 N -0.02850(17) -0.2918(2) 0.28161(16) 0.0356(9) Uani 1 1 d . . . . .
N2 N -0.00497(17) -0.2921(2) 0.16945(17) 0.0382(9) Uani 1 1 d . . . . .
N3 N 0.08093(18) -0.3215(2) 0.23565(17) 0.0357(9) Uani 1 1 d . . . . .
C1 C -0.0564(2) 0.0462(3) 0.3098(2) 0.0435(12) Uani 1 1 d . . . . .
C2 C -0.0898(2) -0.0303(3) 0.3159(2) 0.0429(12) Uani 1 1 d . . . . .
C3 C -0.1492(2) -0.0140(3) 0.3602(2) 0.0574(15) Uani 1 1 d D . . . .
H3AA H -0.154579 -0.062478 0.390437 0.069 Uiso 0.397(11) 1 calc R . P A 1
H3AB H -0.192111 -0.004630 0.336315 0.069 Uiso 0.397(11) 1 calc R . P A 1
H3BC H -0.140398 -0.040308 0.402248 0.069 Uiso 0.603(11) 1 calc R . P A 2
H3BD H -0.191987 -0.037351 0.342109 0.069 Uiso 0.603(11) 1 calc R . P A 2
C4 C -0.1242(5) 0.0715(5) 0.3941(4) 0.054(6) Uani 0.397(11) 1 d D . P A 1
H4 H -0.098996 0.059629 0.434677 0.065 Uiso 0.397(11) 1 calc R . P A 1
C5A C -0.1596(6) 0.1206(5) 0.4331(4) 0.069(4) Uani 0.603(11) 1 d D . P A 2
H5AA H -0.122938 0.097750 0.460220 0.103 Uiso 0.603(11) 1 calc GR . P A 2
H5AB H -0.202946 0.100053 0.448529 0.103 Uiso 0.603(11) 1 calc GR . P A 2
H5AC H -0.158630 0.184403 0.433846 0.103 Uiso 0.603(11) 1 calc GR . P A 2
C6 C -0.0755(2) -0.1123(3) 0.2791(2) 0.0398(11) Uani 1 1 d . . . . .
H6A H -0.036918 -0.100351 0.251831 0.048 Uiso 1 1 calc R . . . .
H6B H -0.115142 -0.124095 0.251003 0.048 Uiso 1 1 calc R . . . .
C7 C 0.0027(2) -0.1844(3) 0.3891(2) 0.0552(14) Uani 1 1 d D . . . .
H7A H 0.021923 -0.241186 0.404118 0.066 Uiso 0.792(9) 1 calc R . P B 1
H7B H -0.022781 -0.137396 0.410923 0.066 Uiso 0.208(9) 1 calc R . P B 2
C8 C 0.0642(2) -0.1321(3) 0.3639(2) 0.0585(14) Uani 1 1 d D . . . .
H8A H 0.083067 -0.163236 0.328131 0.088 Uiso 1 1 calc GR . . . .
H8B H 0.098837 -0.126452 0.397525 0.088 Uiso 1 1 calc GR . . . .
H8C H 0.049315 -0.074053 0.350328 0.088 Uiso 1 1 calc GR . . . .
C9 C -0.0249(3) -0.1404(5) 0.4488(3) 0.088(3) Uani 0.792(9) 1 d D . P B 1
H9A H -0.045325 -0.084299 0.437424 0.132 Uiso 0.792(9) 1 calc GR . P B 1
H9B H 0.012198 -0.131060 0.479568 0.132 Uiso 0.792(9) 1 calc GR . P B 1
H9C H -0.058911 -0.178195 0.467318 0.132 Uiso 0.792(9) 1 calc GR . P B 1
C10 C -0.1355(2) -0.2540(3) 0.3584(2) 0.0459(13) Uani 1 1 d . . . . .
H10 H -0.151635 -0.209119 0.388581 0.055 Uiso 1 1 calc R . . . .
C11 C -0.1917(2) -0.2668(4) 0.3064(3) 0.0636(15) Uani 1 1 d . . . . .
H11A H -0.196876 -0.212995 0.281820 0.095 Uiso 1 1 calc GR . . . .
H11B H -0.234397 -0.280672 0.326236 0.095 Uiso 1 1 calc GR . . . .
H11C H -0.179188 -0.314610 0.278481 0.095 Uiso 1 1 calc GR . . . .
C12 C -0.1229(3) -0.3400(4) 0.3959(2) 0.0734(18) Uani 1 1 d . . . . .
H12A H -0.104074 -0.384124 0.368028 0.110 Uiso 1 1 calc GR . . . .
H12B H -0.165599 -0.361164 0.412283 0.110 Uiso 1 1 calc GR . . . .
H12C H -0.091041 -0.328889 0.431141 0.110 Uiso 1 1 calc GR . . . .
C13 C 0.0131(2) -0.2974(3) 0.2319(2) 0.0304(10) Uani 1 1 d . . . . .
C14 C -0.0762(2) -0.2759(3) 0.1463(2) 0.0466(12) Uani 1 1 d . . . . .
H14 H -0.102878 -0.262321 0.184316 0.056 Uiso 1 1 calc R . . . .
C15 C -0.0821(3) -0.1953(3) 0.1026(2) 0.0649(15) Uani 1 1 d . . . . .
H15A H -0.055778 -0.147118 0.121007 0.097 Uiso 1 1 calc GR . . . .
H15B H -0.129500 -0.177905 0.098030 0.097 Uiso 1 1 calc GR . . . .
H15C H -0.064741 -0.209826 0.061125 0.097 Uiso 1 1 calc GR . . . .
C16 C -0.1080(3) -0.3590(4) 0.1163(3) 0.0750(17) Uani 1 1 d . . . . .
H16A H -0.085262 -0.372785 0.077102 0.112 Uiso 1 1 calc GR . . . .
H16B H -0.156039 -0.348844 0.107045 0.112 Uiso 1 1 calc GR . . . .
H16C H -0.102835 -0.407917 0.145696 0.112 Uiso 1 1 calc GR . . . .
C17 C 0.0523(2) -0.3144(3) 0.1318(2) 0.0421(12) Uani 1 1 d . . . . .
C18 C 0.0516(3) -0.3139(4) 0.0600(2) 0.0758(18) Uani 1 1 d . . . . .
H18A H 0.017289 -0.354709 0.043828 0.114 Uiso 1 1 calc GR . . . .
H18B H 0.095971 -0.331629 0.045307 0.114 Uiso 1 1 calc GR . . . .
H18C H 0.041169 -0.255094 0.044613 0.114 Uiso 1 1 calc GR . . . .
C19 C 0.1046(2) -0.3314(3) 0.1730(2) 0.0389(11) Uani 1 1 d . . . . .
C20 C 0.1777(2) -0.3550(3) 0.1575(2) 0.0564(14) Uani 1 1 d . . . . .
H20A H 0.207857 -0.307551 0.171051 0.085 Uiso 1 1 calc GR . . . .
H20B H 0.181092 -0.363631 0.111922 0.085 Uiso 1 1 calc GR . . . .
H20C H 0.190773 -0.408722 0.179543 0.085 Uiso 1 1 calc GR . . . .
C21 C 0.1170(2) -0.3437(3) 0.2967(2) 0.0396(11) Uani 1 1 d . . . . .
H21 H 0.087499 -0.323692 0.331379 0.048 Uiso 1 1 calc R . . . .
C22 C 0.1249(2) -0.4438(3) 0.3040(2) 0.0529(13) Uani 1 1 d . . . . .
H22A H 0.080511 -0.471534 0.300420 0.079 Uiso 1 1 calc GR . . . .
H22B H 0.145698 -0.457086 0.345298 0.079 Uiso 1 1 calc GR . . . .
H22C H 0.153664 -0.466054 0.270772 0.079 Uiso 1 1 calc GR . . . .
C23 C 0.1858(2) -0.2948(3) 0.3056(2) 0.0538(13) Uani 1 1 d . . . . .
H23A H 0.219608 -0.322310 0.279383 0.081 Uiso 1 1 calc GR . . . .
H23B H 0.200727 -0.297678 0.349985 0.081 Uiso 1 1 calc GR . . . .
H23C H 0.180152 -0.233667 0.293126 0.081 Uiso 1 1 calc GR . . . .
C24 C -0.1032(2) 0.2585(3) 0.1718(2) 0.0362(11) Uani 1 1 d . . . . .
C25 C -0.1308(2) 0.3438(3) 0.1885(2) 0.0371(11) Uani 1 1 d . . . . .
C26 C -0.1678(2) 0.3895(3) 0.1407(2) 0.0411(12) Uani 1 1 d . . . . .
H26 H -0.182230 0.447024 0.149647 0.049 Uiso 1 1 calc R . . . .
C27 C -0.1843(2) 0.3548(3) 0.0807(2) 0.0416(12) Uani 1 1 d . . . . .
C28 C -0.1658(2) 0.2675(3) 0.0705(2) 0.0414(12) Uani 1 1 d . . . . .
H28 H -0.180451 0.240518 0.032222 0.050 Uiso 1 1 calc R . . . .
C29 C -0.1265(2) 0.2174(3) 0.1141(2) 0.0355(11) Uani 1 1 d . . . . .
C30 C -0.1197(2) 0.3878(3) 0.2549(2) 0.0474(13) Uani 1 1 d . . . . .
C31 C -0.0479(3) 0.4272(3) 0.2613(3) 0.0659(16) Uani 1 1 d . . . . .
H31A H -0.014360 0.380865 0.257022 0.099 Uiso 1 1 calc GR . . . .
H31B H -0.042033 0.454863 0.302703 0.099 Uiso 1 1 calc GR . . . .
H31C H -0.041902 0.470857 0.228215 0.099 Uiso 1 1 calc GR . . . .
C32 C -0.1329(3) 0.3198(3) 0.3086(2) 0.0543(14) Uani 1 1 d . . . . .
H32A H -0.179723 0.299601 0.305128 0.082 Uiso 1 1 calc GR . . . .
H32B H -0.124899 0.347449 0.349717 0.082 Uiso 1 1 calc GR . . . .
H32C H -0.102386 0.270134 0.304294 0.082 Uiso 1 1 calc GR . . . .
C33 C -0.1710(3) 0.4644(3) 0.2648(2) 0.0664(16) Uani 1 1 d . . . . .
H33A H -0.162670 0.510788 0.234254 0.100 Uiso 1 1 calc GR . . . .
H33B H -0.165129 0.487439 0.307624 0.100 Uiso 1 1 calc GR . . . .
H33C H -0.217140 0.442613 0.258607 0.100 Uiso 1 1 calc GR . . . .
C34 C -0.2215(3) 0.4086(3) 0.0297(2) 0.0614(15) Uani 1 1 d . . . . .
H34A H -0.242747 0.459171 0.049107 0.092 Uiso 1 1 calc GR . . . .
H34B H -0.256167 0.372466 0.008788 0.092 Uiso 1 1 calc GR . . . .
H34C H -0.189311 0.428456 -0.001435 0.092 Uiso 1 1 calc GR . . . .
C35 C -0.1117(2) 0.1192(3) 0.0987(2) 0.0413(12) Uani 1 1 d . . . . .
C36 C -0.1322(3) 0.0595(3) 0.1544(2) 0.0615(15) Uani 1 1 d . . . . .
H36A H -0.107361 0.077211 0.192877 0.092 Uiso 1 1 calc GR . . . .
H36B H -0.121414 -0.001225 0.144596 0.092 Uiso 1 1 calc GR . . . .
H36C H -0.180741 0.065010 0.160885 0.092 Uiso 1 1 calc GR . . . .
C37 C -0.0367(3) 0.1058(3) 0.0822(2) 0.0594(15) Uani 1 1 d . . . . .
H37A H -0.025332 0.144314 0.047234 0.089 Uiso 1 1 calc GR . . . .
H37B H -0.029488 0.045046 0.069904 0.089 Uiso 1 1 calc GR . . . .
H37C H -0.007854 0.119669 0.119095 0.089 Uiso 1 1 calc GR . . . .
C38 C -0.1533(3) 0.0864(3) 0.0395(2) 0.0620(15) Uani 1 1 d . . . . .
H38A H -0.201566 0.092539 0.047078 0.093 Uiso 1 1 calc GR . . . .
H38B H -0.142792 0.024980 0.031804 0.093 Uiso 1 1 calc GR . . . .
H38C H -0.141547 0.121151 0.002704 0.093 Uiso 1 1 calc GR . . . .
C39 C 0.1311(2) 0.1543(3) 0.14587(19) 0.0328(10) Uani 1 1 d . . . . .
C40 C 0.1492(2) 0.2298(3) 0.1093(2) 0.0345(11) Uani 1 1 d . . . . .
C41 C 0.1926(2) 0.2164(3) 0.0573(2) 0.0396(11) Uani 1 1 d . . . . .
H41 H 0.203644 0.265201 0.032164 0.048 Uiso 1 1 calc R . . . .
C42 C 0.2198(2) 0.1346(3) 0.0415(2) 0.0390(11) Uani 1 1 d . . . . .
C43 C 0.2055(2) 0.0641(3) 0.08161(19) 0.0350(11) Uani 1 1 d . . . . .
H43 H 0.225915 0.009506 0.073360 0.042 Uiso 1 1 calc R . . . .
C44 C 0.1621(2) 0.0703(3) 0.13386(19) 0.0316(10) Uani 1 1 d . . . . .
C45 C 0.1265(2) 0.3245(3) 0.1245(2) 0.0422(12) Uani 1 1 d . . . . .
C46 C 0.1595(3) 0.3956(3) 0.0813(2) 0.0634(16) Uani 1 1 d . . . . .
H46A H 0.208674 0.390902 0.084758 0.095 Uiso 1 1 calc GR . . . .
H46B H 0.145543 0.453764 0.094900 0.095 Uiso 1 1 calc GR . . . .
H46C H 0.144591 0.386287 0.037405 0.095 Uiso 1 1 calc GR . . . .
C47 C 0.0479(2) 0.3341(3) 0.1139(2) 0.0604(15) Uani 1 1 d . . . . .
H47A H 0.035967 0.323254 0.069463 0.091 Uiso 1 1 calc GR . . . .
H47B H 0.034064 0.393196 0.125303 0.091 Uiso 1 1 calc GR . . . .
H47C H 0.024782 0.291760 0.140272 0.091 Uiso 1 1 calc GR . . . .
C48 C 0.1472(3) 0.3482(3) 0.1938(2) 0.0546(14) Uani 1 1 d . . . . .
H48A H 0.131183 0.302760 0.222141 0.082 Uiso 1 1 calc GR . . . .
H48B H 0.127045 0.404177 0.204899 0.082 Uiso 1 1 calc GR . . . .
H48C H 0.196426 0.352397 0.197770 0.082 Uiso 1 1 calc GR . . . .
C49 C 0.2662(3) 0.1242(3) -0.0152(2) 0.0593(15) Uani 1 1 d . . . . .
H49A H 0.239648 0.131875 -0.054435 0.089 Uiso 1 1 calc GR . . . .
H49B H 0.286364 0.065935 -0.014411 0.089 Uiso 1 1 calc GR . . . .
H49C H 0.301929 0.168249 -0.012741 0.089 Uiso 1 1 calc GR . . . .
C50 C 0.1514(2) -0.0134(3) 0.1755(2) 0.0331(11) Uani 1 1 d . . . . .
C51 C 0.1670(2) 0.0079(3) 0.2467(2) 0.0447(12) Uani 1 1 d . . . . .
H51A H 0.214865 0.022216 0.252605 0.067 Uiso 1 1 calc GR . . . .
H51B H 0.156178 -0.042894 0.272552 0.067 Uiso 1 1 calc GR . . . .
H51C H 0.139575 0.057655 0.259489 0.067 Uiso 1 1 calc GR . . . .
C52 C 0.0777(2) -0.0485(3) 0.1656(2) 0.0421(12) Uani 1 1 d . . . . .
H52A H 0.045690 -0.004554 0.179767 0.063 Uiso 1 1 calc GR . . . .
H52B H 0.072315 -0.102082 0.190153 0.063 Uiso 1 1 calc GR . . . .
H52C H 0.069103 -0.060952 0.120861 0.063 Uiso 1 1 calc GR . . . .
C53 C 0.1995(2) -0.0893(3) 0.1581(2) 0.0466(12) Uani 1 1 d . . . . .
H53A H 0.188543 -0.109284 0.115153 0.070 Uiso 1 1 calc GR . . . .
H53B H 0.193954 -0.137629 0.187663 0.070 Uiso 1 1 calc GR . . . .
H53C H 0.246277 -0.068796 0.160438 0.070 Uiso 1 1 calc GR . . . .
C54 C 0.0548(2) 0.2447(3) 0.3245(2) 0.0435(12) Uani 1 1 d . . . . .
H54A H 0.062318 0.305816 0.311407 0.052 Uiso 1 1 calc R . . . .
H54B H 0.018912 0.245424 0.355894 0.052 Uiso 1 1 calc R . . . .
C55 C 0.1214(2) 0.2115(3) 0.3585(2) 0.0474(12) Uani 1 1 d . . . . .
H55 H 0.155689 0.201741 0.325593 0.057 Uiso 1 1 calc R . . . .
C56 C 0.1103(3) 0.1231(3) 0.3930(2) 0.0672(16) Uani 1 1 d . . . . .
H56A H 0.076301 0.130698 0.425183 0.101 Uiso 1 1 calc GR . . . .
H56B H 0.152810 0.103954 0.413059 0.101 Uiso 1 1 calc GR . . . .
H56C H 0.094700 0.079231 0.362393 0.101 Uiso 1 1 calc GR . . . .
C57 C 0.1511(2) 0.2794(3) 0.4065(2) 0.0634(15) Uani 1 1 d . . . . .
H57A H 0.158161 0.335024 0.384953 0.095 Uiso 1 1 calc GR . . . .
H57B H 0.194211 0.258042 0.423995 0.095 Uiso 1 1 calc GR . . . .
H57C H 0.119496 0.287843 0.440641 0.095 Uiso 1 1 calc GR . . . .
C58 C -0.0394(4) 0.4350(6) 0.4741(4) 0.136(3) Uani 1 1 d D U . . .
H58 H -0.068529 0.392091 0.456127 0.163 Uiso 1 1 calc R . . . .
C59 C 0.0206(4) 0.4544(5) 0.4451(3) 0.110(2) Uani 1 1 d D U . . .
H59 H 0.035893 0.423284 0.409613 0.131 Uiso 1 1 calc R . . . .
C60 C 0.0569(4) 0.5239(6) 0.4725(4) 0.139(3) Uani 1 1 d D U . . .
H60 H 0.096302 0.543141 0.452298 0.166 Uiso 1 1 calc R . . . .
C5 C -0.1846(8) 0.1362(7) 0.4021(9) 0.079(7) Uani 0.397(11) 1 d D U P A 1
H5A H -0.167165 0.193378 0.415301 0.118 Uiso 0.397(11) 1 calc GR . P A 1
H5B H -0.214582 0.113739 0.434220 0.118 Uiso 0.397(11) 1 calc GR . P A 1
H5C H -0.209645 0.142038 0.361941 0.118 Uiso 0.397(11) 1 calc GR . P A 1
C4A C -0.1507(3) 0.0878(4) 0.3640(4) 0.058(4) Uani 0.603(11) 1 d D . P A 2
H4A H -0.185859 0.112822 0.334611 0.070 Uiso 0.603(11) 1 calc R . P A 2
C9A C 0.0238(7) -0.2442(12) 0.4456(8) 0.060(9) Uani 0.208(9) 1 d D U P B 2
H9AA H -0.016392 -0.270998 0.463062 0.091 Uiso 0.208(9) 1 calc GR . P B 2
H9AB H 0.047054 -0.209340 0.478231 0.091 Uiso 0.208(9) 1 calc GR . P B 2
H9AC H 0.054176 -0.289889 0.431000 0.091 Uiso 0.208(9) 1 calc GR . P B 2

loop_
_atom_site_aniso_label
_atom_site_aniso_U_11
_atom_site_aniso_U_22
_atom_site_aniso_U_33
_atom_site_aniso_U_23
_atom_site_aniso_U_13
_atom_site_aniso_U_12
P1 0.0289(7) 0.0421(7) 0.0404(8) -0.0045(6) 0.0063(5) -0.0048(6)
Al1 0.0240(7) 0.0374(8) 0.0463(9) -0.0046(6) 0.0016(6) 0.0002(6)
O1 0.0231(16) 0.0370(18) 0.0506(19) -0.0016(14) 0.0100(14) -0.0009(13)
O2 0.040(2) 0.0391(19) 0.084(3) -0.0129(17) 0.0251(17) -0.0028(16)
O3 0.0312(18) 0.0411(18) 0.049(2) -0.0060(15) -0.0071(14) 0.0053(15)
O4 0.0272(17) 0.0398(18) 0.0386(18) -0.0044(13) 0.0046(13) 0.0008(13)
N1 0.033(2) 0.035(2) 0.039(2) -0.0032(17) 0.0096(17) -0.0009(17)
N2 0.030(2) 0.049(2) 0.036(2) 0.0017(18) 0.0011(17) 0.0030(18)
N3 0.028(2) 0.041(2) 0.038(2) -0.0039(18) -0.0005(17) 0.0011(17)
C1 0.031(3) 0.043(3) 0.057(3) -0.010(2) 0.006(2) 0.006(2)
C2 0.035(3) 0.041(3) 0.054(3) -0.010(2) 0.013(2) -0.003(2)
C3 0.035(3) 0.046(3) 0.093(4) -0.013(3) 0.028(3) -0.009(2)
C4 0.055(11) 0.033(8) 0.078(12) 0.003(7) 0.048(9) 0.002(7)
C5A 0.058(7) 0.084(8) 0.066(8) -0.030(6) 0.030(6) -0.022(5)
C6 0.028(3) 0.045(3) 0.046(3) -0.004(2) 0.010(2) -0.006(2)
C7 0.051(3) 0.069(4) 0.045(3) -0.006(3) -0.006(3) -0.008(3)
C8 0.038(3) 0.065(4) 0.071(4) -0.009(3) -0.008(3) -0.015(3)
C9 0.070(6) 0.143(8) 0.052(5) -0.041(5) 0.008(4) -0.017(5)
C10 0.040(3) 0.048(3) 0.052(3) -0.008(2) 0.024(2) -0.009(2)
C11 0.029(3) 0.068(4) 0.094(4) -0.004(3) 0.013(3) -0.013(3)
C12 0.075(4) 0.077(4) 0.069(4) 0.010(3) 0.025(3) -0.026(3)
C13 0.025(2) 0.030(2) 0.036(3) -0.001(2) -0.001(2) -0.0022(19)
C14 0.030(3) 0.058(3) 0.051(3) -0.001(3) -0.011(2) 0.003(2)
C15 0.059(4) 0.060(4) 0.074(4) 0.003(3) -0.024(3) 0.011(3)
C16 0.066(4) 0.076(4) 0.083(4) 0.002(3) -0.012(3) -0.017(3)
C17 0.038(3) 0.056(3) 0.032(3) 0.002(2) 0.002(2) 0.001(2)
C18 0.065(4) 0.123(5) 0.040(3) 0.005(3) 0.010(3) 0.018(4)
C19 0.030(3) 0.049(3) 0.039(3) -0.004(2) 0.006(2) 0.001(2)
C20 0.036(3) 0.067(4) 0.067(4) -0.006(3) 0.015(3) 0.005(3)
C21 0.031(3) 0.046(3) 0.042(3) 0.003(2) -0.005(2) 0.006(2)
C22 0.044(3) 0.049(3) 0.066(4) 0.008(3) -0.005(3) 0.004(2)
C23 0.034(3) 0.061(3) 0.066(4) 0.002(3) -0.011(2) 0.002(3)
C24 0.024(2) 0.042(3) 0.043(3) 0.001(2) 0.001(2) 0.000(2)
C25 0.021(2) 0.039(3) 0.051(3) -0.004(2) -0.004(2) 0.001(2)
C26 0.027(3) 0.040(3) 0.057(3) -0.004(2) 0.008(2) 0.002(2)
C27 0.035(3) 0.049(3) 0.041(3) 0.002(2) 0.005(2) 0.006(2)
C28 0.032(3) 0.057(3) 0.036(3) -0.003(2) 0.003(2) -0.001(2)
C29 0.029(3) 0.041(3) 0.036(3) -0.002(2) 0.000(2) 0.003(2)
C30 0.048(3) 0.040(3) 0.054(3) -0.011(3) -0.008(2) 0.012(2)
C31 0.049(3) 0.058(4) 0.089(4) -0.016(3) -0.018(3) -0.002(3)
C32 0.052(3) 0.058(3) 0.053(3) -0.017(3) 0.000(3) 0.015(3)
C33 0.066(4) 0.068(4) 0.063(4) -0.026(3) -0.013(3) 0.026(3)
C34 0.060(4) 0.073(4) 0.052(3) 0.014(3) 0.013(3) 0.019(3)
C35 0.038(3) 0.042(3) 0.044(3) -0.006(2) -0.005(2) 0.003(2)
C36 0.063(4) 0.040(3) 0.081(4) -0.007(3) -0.015(3) -0.009(3)
C37 0.057(4) 0.060(4) 0.060(4) -0.021(3) -0.011(3) 0.017(3)
C38 0.062(4) 0.053(3) 0.070(4) -0.017(3) -0.019(3) 0.002(3)
C39 0.024(2) 0.042(3) 0.032(3) -0.006(2) -0.001(2) -0.004(2)
C40 0.030(3) 0.035(3) 0.038(3) -0.003(2) -0.003(2) -0.004(2)
C41 0.033(3) 0.041(3) 0.045(3) 0.010(2) -0.006(2) -0.014(2)
C42 0.029(3) 0.048(3) 0.040(3) -0.003(2) 0.002(2) -0.006(2)
C43 0.027(2) 0.040(3) 0.038(3) -0.008(2) 0.000(2) -0.001(2)
C44 0.022(2) 0.036(3) 0.037(3) -0.009(2) -0.0025(19) -0.005(2)
C45 0.044(3) 0.033(3) 0.049(3) 0.002(2) -0.004(2) -0.003(2)
C46 0.083(4) 0.039(3) 0.068(4) 0.007(3) 0.013(3) -0.004(3)
C47 0.045(3) 0.053(3) 0.083(4) 0.011(3) -0.002(3) 0.003(3)
C48 0.054(3) 0.047(3) 0.063(4) -0.011(3) 0.001(3) -0.005(3)
C49 0.053(4) 0.073(4) 0.053(3) 0.007(3) 0.017(3) -0.006(3)
C50 0.025(2) 0.034(3) 0.041(3) -0.009(2) 0.003(2) 0.001(2)
C51 0.036(3) 0.045(3) 0.053(3) 0.001(2) 0.003(2) 0.004(2)
C52 0.030(3) 0.035(3) 0.061(3) -0.004(2) 0.001(2) -0.006(2)
C53 0.041(3) 0.042(3) 0.057(3) 0.001(2) 0.010(2) 0.003(2)
C54 0.033(3) 0.048(3) 0.049(3) -0.007(2) 0.007(2) -0.003(2)
C55 0.036(3) 0.061(3) 0.044(3) -0.003(3) -0.006(2) 0.000(3)
C56 0.068(4) 0.070(4) 0.063(4) 0.003(3) -0.022(3) -0.006(3)
C57 0.044(3) 0.074(4) 0.072(4) -0.020(3) -0.010(3) -0.010(3)
C58 0.114(6) 0.205(7) 0.088(5) -0.046(5) 0.004(4) -0.035(5)
C59 0.082(5) 0.174(6) 0.072(4) -0.042(4) -0.002(4) 0.022(5)
C60 0.105(5) 0.228(7) 0.084(5) -0.052(5) 0.014(4) -0.027(5)
C5 0.078(7) 0.079(7) 0.080(7) 0.000(2) 0.005(2) 0.000(2)
C4A 0.030(6) 0.028(6) 0.118(9) -0.012(5) 0.022(6) 0.003(4)
C9A 0.060(9) 0.060(9) 0.060(9) 0.001(2) 0.002(2) 0.000(2)

loop_
_atom_type_symbol
_atom_type_description
_atom_type_scat_dispersion_real
_atom_type_scat_dispersion_imag
_atom_type_scat_source
C C 0.0033 0.0016 'International Tables Vol C Tables 4.2.6.8 and 6.1.1.4'
H H 0.0000 0.0000 'International Tables Vol C Tables 4.2.6.8 and 6.1.1.4'
Al Al 0.0645 0.0514 'International Tables Vol C Tables 4.2.6.8 and 6.1.1.4'
N N 0.0061 0.0033 'International Tables Vol C Tables 4.2.6.8 and 6.1.1.4'
O O 0.0106 0.0060 'International Tables Vol C Tables 4.2.6.8 and 6.1.1.4'
P P 0.1023 0.0942 'International Tables Vol C Tables 4.2.6.8 and 6.1.1.4'

loop_
_geom_angle_atom_site_label_1
_geom_angle_atom_site_label_2
_geom_angle_atom_site_label_3
_geom_angle
_geom_angle_site_symmetry_1
_geom_angle_site_symmetry_3
_geom_angle_publ_flag
N1 P1 C6 113.51(19) . . ?
N1 P1 C7 112.2(2) . . ?
N1 P1 C10 105.7(2) . . ?
C6 P1 C10 108.8(2) . . ?
C7 P1 C6 107.8(2) . . ?
C7 P1 C10 108.7(2) . . ?
O1 Al1 C54 107.88(17) . . ?
O3 Al1 O1 103.40(14) . . ?
O3 Al1 C54 115.84(17) . . ?
O4 Al1 O1 105.17(14) . . ?
O4 Al1 O3 114.06(15) . . ?
O4 Al1 C54 109.57(16) . . ?
C1 O1 Al1 126.9(3) . . ?
C1 O2 C4 104.5(4) . . ?
C1 O2 C4A 105.4(4) . . ?
C24 O3 Al1 163.4(3) . . ?
C39 O4 Al1 172.1(3) . . ?
C13 N1 P1 135.0(3) . . ?
C13 N2 C14 123.1(3) . . ?
C13 N2 C17 109.4(3) . . ?
C17 N2 C14 127.1(4) . . ?
C13 N3 C19 108.4(4) . . ?
C13 N3 C21 123.0(3) . . ?
C19 N3 C21 128.1(4) . . ?
O1 C1 O2 114.5(4) . . ?
O1 C1 C2 130.9(4) . . ?
C2 C1 O2 114.6(4) . . ?
C1 C2 C3 107.4(4) . . ?
C1 C2 C6 124.9(4) . . ?
C6 C2 C3 127.2(4) . . ?
C2 C3 H3AA 111.7 . . ?
C2 C3 H3AB 111.7 . . ?
C2 C3 H3BC 111.4 . . ?
C2 C3 H3BD 111.4 . . ?
C2 C3 C4 100.3(4) . . ?
C2 C3 C4A 102.1(4) . . ?
H3AA C3 H3AB 109.5 . . ?
H3BC C3 H3BD 109.2 . . ?
C4 C3 H3AA 111.7 . . ?
C4 C3 H3AB 111.7 . . ?
C4A C3 H3BC 111.4 . . ?
C4A C3 H3BD 111.4 . . ?
O2 C4 C3 104.1(4) . . ?
O2 C4 H4 112.7 . . ?
O2 C4 C5 103.7(10) . . ?
C3 C4 H4 112.7 . . ?
C3 C4 C5 110.3(5) . . ?
C5 C4 H4 112.7 . . ?
H5AA C5A H5AB 109.5 . . ?
H5AA C5A H5AC 109.5 . . ?
H5AB C5A H5AC 109.5 . . ?
C4A C5A H5AA 109.5 . . ?
C4A C5A H5AB 109.5 . . ?
C4A C5A H5AC 109.5 . . ?
P1 C6 H6A 107.9 . . ?
P1 C6 H6B 107.9 . . ?
C2 C6 P1 117.6(3) . . ?
C2 C6 H6A 107.9 . . ?
C2 C6 H6B 107.9 . . ?
H6A C6 H6B 107.2 . . ?
P1 C7 H7A 105.1 . . ?
P1 C7 H7B 101.4 . . ?
C8 C7 P1 110.8(3) . . ?
C8 C7 H7A 105.1 . . ?
C8 C7 H7B 101.4 . . ?
C9 C7 P1 119.0(4) . . ?
C9 C7 H7A 105.1 . . ?
C9 C7 C8 110.7(3) . . ?
C9A C7 P1 126.0(8) . . ?
C9A C7 H7B 101.4 . . ?
C9A C7 C8 111.6(4) . . ?
C7 C8 H8A 109.5 . . ?
C7 C8 H8B 109.5 . . ?
C7 C8 H8C 109.5 . . ?
H8A C8 H8B 109.5 . . ?
H8A C8 H8C 109.5 . . ?
H8B C8 H8C 109.5 . . ?
C7 C9 H9A 109.5 . . ?
C7 C9 H9B 109.5 . . ?
C7 C9 H9C 109.5 . . ?
H9A C9 H9B 109.5 . . ?
H9A C9 H9C 109.5 . . ?
H9B C9 H9C 109.5 . . ?
P1 C10 H10 107.7 . . ?
C11 C10 P1 111.4(3) . . ?
C11 C10 H10 107.7 . . ?
C12 C10 P1 111.2(3) . . ?
C12 C10 H10 107.7 . . ?
C12 C10 C11 110.9(4) . . ?
C10 C11 H11A 109.5 . . ?
C10 C11 H11B 109.5 . . ?
C10 C11 H11C 109.5 . . ?
H11A C11 H11B 109.5 . . ?
H11A C11 H11C 109.5 . . ?
H11B C11 H11C 109.5 . . ?
C10 C12 H12A 109.5 . . ?
C10 C12 H12B 109.5 . . ?
C10 C12 H12C 109.5 . . ?
H12A C12 H12B 109.5 . . ?
H12A C12 H12C 109.5 . . ?
H12B C12 H12C 109.5 . . ?
N1 C13 N2 126.9(4) . . ?
N1 C13 N3 125.3(4) . . ?
N2 C13 N3 107.3(3) . . ?
N2 C14 H14 106.5 . . ?
N2 C14 C15 112.5(4) . . ?
N2 C14 C16 111.5(4) . . ?
C15 C14 H14 106.5 . . ?
C15 C14 C16 112.8(4) . . ?
C16 C14 H14 106.5 . . ?
C14 C15 H15A 109.5 . . ?
C14 C15 H15B 109.5 . . ?
C14 C15 H15C 109.5 . . ?
H15A C15 H15B 109.5 . . ?
H15A C15 H15C 109.5 . . ?
H15B C15 H15C 109.5 . . ?
C14 C16 H16A 109.5 . . ?
C14 C16 H16B 109.5 . . ?
C14 C16 H16C 109.5 . . ?
H16A C16 H16B 109.5 . . ?
H16A C16 H16C 109.5 . . ?
H16B C16 H16C 109.5 . . ?
N2 C17 C18 124.4(4) . . ?
C19 C17 N2 106.7(4) . . ?
C19 C17 C18 128.8(4) . . ?
C17 C18 H18A 109.5 . . ?
C17 C18 H18B 109.5 . . ?
C17 C18 H18C 109.5 . . ?
H18A C18 H18B 109.5 . . ?
H18A C18 H18C 109.5 . . ?
H18B C18 H18C 109.5 . . ?
N3 C19 C20 124.0(4) . . ?
C17 C19 N3 108.1(4) . . ?
C17 C19 C20 127.8(4) . . ?
C19 C20 H20A 109.5 . . ?
C19 C20 H20B 109.5 . . ?
C19 C20 H20C 109.5 . . ?
H20A C20 H20B 109.5 . . ?
H20A C20 H20C 109.5 . . ?
H20B C20 H20C 109.5 . . ?
N3 C21 H21 106.9 . . ?
N3 C21 C22 110.8(4) . . ?
N3 C21 C23 112.8(3) . . ?
C22 C21 H21 106.9 . . ?
C22 C21 C23 112.1(4) . . ?
C23 C21 H21 106.9 . . ?
C21 C22 H22A 109.5 . . ?
C21 C22 H22B 109.5 . . ?
C21 C22 H22C 109.5 . . ?
H22A C22 H22B 109.5 . . ?
H22A C22 H22C 109.5 . . ?
H22B C22 H22C 109.5 . . ?
C21 C23 H23A 109.5 . . ?
C21 C23 H23B 109.5 . . ?
C21 C23 H23C 109.5 . . ?
H23A C23 H23B 109.5 . . ?
H23A C23 H23C 109.5 . . ?
H23B C23 H23C 109.5 . . ?
O3 C24 C25 119.5(4) . . ?
O3 C24 C29 121.6(4) . . ?
C29 C24 C25 118.9(4) . . ?
C24 C25 C30 123.7(4) . . ?
C26 C25 C24 117.2(4) . . ?
C26 C25 C30 119.0(4) . . ?
C25 C26 H26 117.9 . . ?
C27 C26 C25 124.2(4) . . ?
C27 C26 H26 117.9 . . ?
C26 C27 C34 122.0(4) . . ?
C28 C27 C26 116.3(4) . . ?
C28 C27 C34 121.7(4) . . ?
C27 C28 H28 118.1 . . ?
C27 C28 C29 123.8(4) . . ?
C29 C28 H28 118.1 . . ?
C24 C29 C35 122.6(4) . . ?
C28 C29 C24 118.3(4) . . ?
C28 C29 C35 119.1(4) . . ?
C31 C30 C25 110.6(4) . . ?
C31 C30 C32 111.5(4) . . ?
C31 C30 C33 107.1(4) . . ?
C32 C30 C25 110.0(4) . . ?
C33 C30 C25 111.4(4) . . ?
C33 C30 C32 106.1(4) . . ?
C30 C31 H31A 109.5 . . ?
C30 C31 H31B 109.5 . . ?
C30 C31 H31C 109.5 . . ?
H31A C31 H31B 109.5 . . ?
H31A C31 H31C 109.5 . . ?
H31B C31 H31C 109.5 . . ?
C30 C32 H32A 109.5 . . ?
C30 C32 H32B 109.5 . . ?
C30 C32 H32C 109.5 . . ?
H32A C32 H32B 109.5 . . ?
H32A C32 H32C 109.5 . . ?
H32B C32 H32C 109.5 . . ?
C30 C33 H33A 109.5 . . ?
C30 C33 H33B 109.5 . . ?
C30 C33 H33C 109.5 . . ?
H33A C33 H33B 109.5 . . ?
H33A C33 H33C 109.5 . . ?
H33B C33 H33C 109.5 . . ?
C27 C34 H34A 109.5 . . ?
C27 C34 H34B 109.5 . . ?
C27 C34 H34C 109.5 . . ?
H34A C34 H34B 109.5 . . ?
H34A C34 H34C 109.5 . . ?
H34B C34 H34C 109.5 . . ?
C36 C35 C29 110.6(4) . . ?
C36 C35 C38 106.1(4) . . ?
C37 C35 C29 111.0(4) . . ?
C37 C35 C36 111.4(4) . . ?
C37 C35 C38 105.3(4) . . ?
C38 C35 C29 112.2(4) . . ?
C35 C36 H36A 109.5 . . ?
C35 C36 H36B 109.5 . . ?
C35 C36 H36C 109.5 . . ?
H36A C36 H36B 109.5 . . ?
H36A C36 H36C 109.5 . . ?
H36B C36 H36C 109.5 . . ?
C35 C37 H37A 109.5 . . ?
C35 C37 H37B 109.5 . . ?
C35 C37 H37C 109.5 . . ?
H37A C37 H37B 109.5 . . ?
H37A C37 H37C 109.5 . . ?
H37B C37 H37C 109.5 . . ?
C35 C38 H38A 109.5 . . ?
C35 C38 H38B 109.5 . . ?
C35 C38 H38C 109.5 . . ?
H38A C38 H38B 109.5 . . ?
H38A C38 H38C 109.5 . . ?
H38B C38 H38C 109.5 . . ?
O4 C39 C40 120.2(4) . . ?
O4 C39 C44 119.6(4) . . ?
C40 C39 C44 120.2(4) . . ?
C39 C40 C45 124.0(4) . . ?
C41 C40 C39 117.5(4) . . ?
C41 C40 C45 118.4(4) . . ?
C40 C41 H41 118.2 . . ?
C42 C41 C40 123.6(4) . . ?
C42 C41 H41 118.2 . . ?
C41 C42 C43 117.0(4) . . ?
C41 C42 C49 121.2(4) . . ?
C43 C42 C49 121.7(4) . . ?
C42 C43 H43 118.1 . . ?
C42 C43 C44 123.7(4) . . ?
C44 C43 H43 118.1 . . ?
C39 C44 C50 124.0(3) . . ?
C43 C44 C39 117.6(4) . . ?
C43 C44 C50 118.4(4) . . ?
C40 C45 C46 113.4(4) . . ?
C40 C45 C47 110.3(4) . . ?
C47 C45 C46 106.0(4) . . ?
C48 C45 C40 110.0(4) . . ?
C48 C45 C46 106.6(4) . . ?
C48 C45 C47 110.3(4) . . ?
C45 C46 H46A 109.5 . . ?
C45 C46 H46B 109.5 . . ?
C45 C46 H46C 109.5 . . ?
H46A C46 H46B 109.5 . . ?
H46A C46 H46C 109.5 . . ?
H46B C46 H46C 109.5 . . ?
C45 C47 H47A 109.5 . . ?
C45 C47 H47B 109.5 . . ?
C45 C47 H47C 109.5 . . ?
H47A C47 H47B 109.5 . . ?
H47A C47 H47C 109.5 . . ?
H47B C47 H47C 109.5 . . ?
C45 C48 H48A 109.5 . . ?
C45 C48 H48B 109.5 . . ?
C45 C48 H48C 109.5 . . ?
H48A C48 H48B 109.5 . . ?
H48A C48 H48C 109.5 . . ?
H48B C48 H48C 109.5 . . ?
C42 C49 H49A 109.5 . . ?
C42 C49 H49B 109.5 . . ?
C42 C49 H49C 109.5 . . ?
H49A C49 H49B 109.5 . . ?
H49A C49 H49C 109.5 . . ?
H49B C49 H49C 109.5 . . ?
C51 C50 C44 110.2(3) . . ?
C52 C50 C44 110.2(3) . . ?
C52 C50 C51 111.0(3) . . ?
C53 C50 C44 112.5(3) . . ?
C53 C50 C51 106.2(4) . . ?
C53 C50 C52 106.7(3) . . ?
C50 C51 H51A 109.5 . . ?
C50 C51 H51B 109.5 . . ?
C50 C51 H51C 109.5 . . ?
H51A C51 H51B 109.5 . . ?
H51A C51 H51C 109.5 . . ?
H51B C51 H51C 109.5 . . ?
C50 C52 H52A 109.5 . . ?
C50 C52 H52B 109.5 . . ?
C50 C52 H52C 109.5 . . ?
H52A C52 H52B 109.5 . . ?
H52A C52 H52C 109.5 . . ?
H52B C52 H52C 109.5 . . ?
C50 C53 H53A 109.5 . . ?
C50 C53 H53B 109.5 . . ?
C50 C53 H53C 109.5 . . ?
H53A C53 H53B 109.5 . . ?
H53A C53 H53C 109.5 . . ?
H53B C53 H53C 109.5 . . ?
Al1 C54 H54A 107.7 . . ?
Al1 C54 H54B 107.7 . . ?
H54A C54 H54B 107.1 . . ?
C55 C54 Al1 118.3(3) . . ?
C55 C54 H54A 107.7 . . ?
C55 C54 H54B 107.7 . . ?
C54 C55 H55 107.8 . . ?
C56 C55 C54 111.6(4) . . ?
C56 C55 H55 107.8 . . ?
C56 C55 C57 109.3(4) . . ?
C57 C55 C54 112.4(4) . . ?
C57 C55 H55 107.8 . . ?
C55 C56 H56A 109.5 . . ?
C55 C56 H56B 109.5 . . ?
C55 C56 H56C 109.5 . . ?
H56A C56 H56B 109.5 . . ?
H56A C56 H56C 109.5 . . ?
H56B C56 H56C 109.5 . . ?
C55 C57 H57A 109.5 . . ?
C55 C57 H57B 109.5 . . ?
C55 C57 H57C 109.5 . . ?
H57A C57 H57B 109.5 . . ?
H57A C57 H57C 109.5 . . ?
H57B C57 H57C 109.5 . . ?
C59 C58 H58 119.5 . . ?
C59 C58 C60 121.0(7) . 3_566 ?
C60 C58 H58 119.5 3_566 . ?
C58 C59 H59 122.7 . . ?
C58 C59 C60 114.6(7) . . ?
C60 C59 H59 122.7 . . ?
C58 C60 H60 117.9 3_566 . ?
C59 C60 C58 124.1(7) . 3_566 ?
C59 C60 H60 117.9 . . ?
C4 C5 H5A 109.5 . . ?
C4 C5 H5B 109.5 . . ?
C4 C5 H5C 109.5 . . ?
H5A C5 H5B 109.5 . . ?
H5A C5 H5C 109.5 . . ?
H5B C5 H5C 109.5 . . ?
O2 C4A C3 104.5(4) . . ?
O2 C4A C5A 105.8(6) . . ?
O2 C4A H4A 111.4 . . ?
C3 C4A C5A 111.8(5) . . ?
C3 C4A H4A 111.4 . . ?
C5A C4A H4A 111.4 . . ?
C7 C9A H9AA 109.5 . . ?
C7 C9A H9AB 109.5 . . ?
C7 C9A H9AC 109.5 . . ?
H9AA C9A H9AB 109.5 . . ?
H9AA C9A H9AC 109.5 . . ?
H9AB C9A H9AC 109.5 . . ?

loop_
_geom_bond_atom_site_label_1
_geom_bond_atom_site_label_2
_geom_bond_distance
_geom_bond_site_symmetry_2
_geom_bond_publ_flag
P1 N1 1.588(3) . ?
P1 C6 1.816(4) . ?
P1 C7 1.797(4) . ?
P1 C10 1.816(4) . ?
Al1 O1 1.801(3) . ?
Al1 O3 1.754(3) . ?
Al1 O4 1.747(3) . ?
Al1 C54 1.990(4) . ?
O1 C1 1.323(5) . ?
O2 C1 1.386(5) . ?
O2 C4 1.466(5) . ?
O2 C4A 1.463(4) . ?
O3 C24 1.347(5) . ?
O4 C39 1.360(4) . ?
N1 C13 1.332(5) . ?
N2 C13 1.338(5) . ?
N2 C14 1.473(5) . ?
N2 C17 1.419(5) . ?
N3 C13 1.368(5) . ?
N3 C19 1.403(5) . ?
N3 C21 1.472(5) . ?
C1 C2 1.329(6) . ?
C2 C3 1.518(5) . ?
C2 C6 1.479(6) . ?
C3 H3AA 0.9700 . ?
C3 H3AB 0.9700 . ?
C3 H3BC 0.9700 . ?
C3 H3BD 0.9700 . ?
C3 C4 1.538(5) . ?
C3 C4A 1.532(5) . ?
C4 H4 0.9800 . ?
C4 C5 1.538(5) . ?
C5A H5AA 0.9600 . ?
C5A H5AB 0.9600 . ?
C5A H5AC 0.9600 . ?
C5A C4A 1.534(5) . ?
C6 H6A 0.9700 . ?
C6 H6B 0.9700 . ?
C7 H7A 0.9800 . ?
C7 H7B 0.9800 . ?
C7 C8 1.536(4) . ?
C7 C9 1.517(4) . ?
C7 C9A 1.526(5) . ?
C8 H8A 0.9600 . ?
C8 H8B 0.9600 . ?
C8 H8C 0.9600 . ?
C9 H9A 0.9600 . ?
C9 H9B 0.9600 . ?
C9 H9C 0.9600 . ?
C10 H10 0.9800 . ?
C10 C11 1.527(6) . ?
C10 C12 1.527(6) . ?
C11 H11A 0.9600 . ?
C11 H11B 0.9600 . ?
C11 H11C 0.9600 . ?
C12 H12A 0.9600 . ?
C12 H12B 0.9600 . ?
C12 H12C 0.9600 . ?
C14 H14 0.9800 . ?
C14 C15 1.517(6) . ?
C14 C16 1.520(6) . ?
C15 H15A 0.9600 . ?
C15 H15B 0.9600 . ?
C15 H15C 0.9600 . ?
C16 H16A 0.9600 . ?
C16 H16B 0.9600 . ?
C16 H16C 0.9600 . ?
C17 C18 1.494(6) . ?
C17 C19 1.335(6) . ?
C18 H18A 0.9600 . ?
C18 H18B 0.9600 . ?
C18 H18C 0.9600 . ?
C19 C20 1.508(6) . ?
C20 H20A 0.9600 . ?
C20 H20B 0.9600 . ?
C20 H20C 0.9600 . ?
C21 H21 0.9800 . ?
C21 C22 1.520(6) . ?
C21 C23 1.533(6) . ?
C22 H22A 0.9600 . ?
C22 H22B 0.9600 . ?
C22 H22C 0.9600 . ?
C23 H23A 0.9600 . ?
C23 H23B 0.9600 . ?
C23 H23C 0.9600 . ?
C24 C25 1.436(6) . ?
C24 C29 1.413(6) . ?
C25 C26 1.392(6) . ?
C25 C30 1.541(6) . ?
C26 H26 0.9300 . ?
C26 C27 1.382(6) . ?
C27 C28 1.380(6) . ?
C27 C34 1.502(6) . ?
C28 H28 0.9300 . ?
C28 C29 1.392(6) . ?
C29 C35 1.539(6) . ?
C30 C31 1.519(6) . ?
C30 C32 1.540(6) . ?
C30 C33 1.540(6) . ?
C31 H31A 0.9600 . ?
C31 H31B 0.9600 . ?
C31 H31C 0.9600 . ?
C32 H32A 0.9600 . ?
C32 H32B 0.9600 . ?
C32 H32C 0.9600 . ?
C33 H33A 0.9600 . ?
C33 H33B 0.9600 . ?
C33 H33C 0.9600 . ?
C34 H34A 0.9600 . ?
C34 H34B 0.9600 . ?
C34 H34C 0.9600 . ?
C35 C36 1.527(6) . ?
C35 C37 1.521(6) . ?
C35 C38 1.534(6) . ?
C36 H36A 0.9600 . ?
C36 H36B 0.9600 . ?
C36 H36C 0.9600 . ?
C37 H37A 0.9600 . ?
C37 H37B 0.9600 . ?
C37 H37C 0.9600 . ?
C38 H38A 0.9600 . ?
C38 H38B 0.9600 . ?
C38 H38C 0.9600 . ?
C39 C40 1.415(5) . ?
C39 C44 1.425(5) . ?
C40 C41 1.405(5) . ?
C40 C45 1.527(6) . ?
C41 H41 0.9300 . ?
C41 C42 1.381(6) . ?
C42 C43 1.382(6) . ?
C42 C49 1.512(6) . ?
C43 H43 0.9300 . ?
C43 C44 1.397(5) . ?
C44 C50 1.544(6) . ?
C45 C46 1.546(6) . ?
C45 C47 1.545(6) . ?
C45 C48 1.526(6) . ?
C46 H46A 0.9600 . ?
C46 H46B 0.9600 . ?
C46 H46C 0.9600 . ?
C47 H47A 0.9600 . ?
C47 H47B 0.9600 . ?
C47 H47C 0.9600 . ?
C48 H48A 0.9600 . ?
C48 H48B 0.9600 . ?
C48 H48C 0.9600 . ?
C49 H49A 0.9600 . ?
C49 H49B 0.9600 . ?
C49 H49C 0.9600 . ?
C50 C51 1.537(5) . ?
C50 C52 1.535(5) . ?
C50 C53 1.525(5) . ?
C51 H51A 0.9600 . ?
C51 H51B 0.9600 . ?
C51 H51C 0.9600 . ?
C52 H52A 0.9600 . ?
C52 H52B 0.9600 . ?
C52 H52C 0.9600 . ?
C53 H53A 0.9600 . ?
C53 H53B 0.9600 . ?
C53 H53C 0.9600 . ?
C54 H54A 0.9700 . ?
C54 H54B 0.9700 . ?
C54 C55 1.541(6) . ?
C55 H55 0.9800 . ?
C55 C56 1.528(6) . ?
C55 C57 1.528(6) . ?
C56 H56A 0.9600 . ?
C56 H56B 0.9600 . ?
C56 H56C 0.9600 . ?
C57 H57A 0.9600 . ?
C57 H57B 0.9600 . ?
C57 H57C 0.9600 . ?
C58 H58 0.9300 . ?
C58 C59 1.359(4) . ?
C58 C60 1.324(8) 3_566 ?
C59 H59 0.9300 . ?
C59 C60 1.374(5) . ?
C60 H60 0.9300 . ?
C5 H5A 0.9600 . ?
C5 H5B 0.9600 . ?
C5 H5C 0.9600 . ?
C4A H4A 0.9800 . ?
C9A H9AA 0.9600 . ?
C9A H9AB 0.9600 . ?
C9A H9AC 0.9600 . ?

loop_
_geom_torsion_atom_site_label_1
_geom_torsion_atom_site_label_2
_geom_torsion_atom_site_label_3
_geom_torsion_atom_site_label_4
_geom_torsion
_geom_torsion_site_symmetry_1
_geom_torsion_site_symmetry_2
_geom_torsion_site_symmetry_3
_geom_torsion_site_symmetry_4
_geom_torsion_publ_flag
P1 N1 C13 N2 -89.1(6) . . . . ?
P1 N1 C13 N3 100.2(5) . . . . ?
Al1 O1 C1 O2 -21.4(6) . . . . ?
Al1 O1 C1 C2 157.3(4) . . . . ?
Al1 O3 C24 C25 -102.7(10) . . . . ?
Al1 O3 C24 C29 79.0(11) . . . . ?
Al1 C54 C55 C56 -69.4(5) . . . . ?
Al1 C54 C55 C57 167.4(3) . . . . ?
O1 Al1 O3 C24 -137.5(10) . . . . ?
O1 C1 C2 C3 -175.6(5) . . . . ?
O1 C1 C2 C6 -2.4(9) . . . . ?
O2 C1 C2 C3 3.1(6) . . . . ?
O2 C1 C2 C6 176.3(4) . . . . ?
O3 Al1 O1 C1 -52.9(4) . . . . ?
O3 C24 C25 C26 168.3(4) . . . . ?
O3 C24 C25 C30 -9.6(6) . . . . ?
O3 C24 C29 C28 -170.6(4) . . . . ?
O3 C24 C29 C35 11.2(6) . . . . ?
O4 Al1 O1 C1 -172.8(3) . . . . ?
O4 Al1 O3 C24 -23.9(10) . . . . ?
O4 C39 C40 C41 -175.6(4) . . . . ?
O4 C39 C40 C45 6.7(6) . . . . ?
O4 C39 C44 C43 176.5(4) . . . . ?
O4 C39 C44 C50 -4.4(6) . . . . ?
N1 P1 C6 C2 -169.2(3) . . . . ?
N1 P1 C7 C8 74.9(4) . . . . ?
N1 P1 C7 C9 -155.2(4) . . . . ?
N1 P1 C7 C9A -64.8(10) . . . . ?
N1 P1 C10 C11 -67.7(4) . . . . ?
N1 P1 C10 C12 56.5(4) . . . . ?
N2 C17 C19 N3 0.9(5) . . . . ?
N2 C17 C19 C20 -177.6(4) . . . . ?
C1 O2 C4 C3 -28.2(7) . . . . ?
C1 O2 C4 C5 -143.6(6) . . . . ?
C1 O2 C4A C3 24.2(6) . . . . ?
C1 O2 C4A C5A 142.4(6) . . . . ?
C1 C2 C3 C4 -20.0(6) . . . . ?
C1 C2 C3 C4A 12.2(6) . . . . ?
C1 C2 C6 P1 124.6(5) . . . . ?
C2 C3 C4 O2 28.9(7) . . . . ?
C2 C3 C4 C5 139.6(9) . . . . ?
C2 C3 C4A O2 -21.9(6) . . . . ?
C2 C3 C4A C5A -135.9(6) . . . . ?
C3 C2 C6 P1 -63.6(6) . . . . ?
C4 O2 C1 O1 -164.6(5) . . . . ?
C4 O2 C1 C2 16.5(7) . . . . ?
C6 P1 N1 C13 37.8(5) . . . . ?
C6 P1 C7 C8 -50.8(4) . . . . ?
C6 P1 C7 C9 79.1(5) . . . . ?
C6 P1 C7 C9A 169.5(10) . . . . ?
C6 P1 C10 C11 54.5(4) . . . . ?
C6 P1 C10 C12 178.8(3) . . . . ?
C6 C2 C3 C4 167.0(6) . . . . ?
C6 C2 C3 C4A -160.8(5) . . . . ?
C7 P1 N1 C13 -84.8(5) . . . . ?
C7 P1 C6 C2 -44.3(4) . . . . ?
C7 P1 C10 C11 171.7(3) . . . . ?
C7 P1 C10 C12 -64.0(4) . . . . ?
C10 P1 N1 C13 156.9(4) . . . . ?
C10 P1 C6 C2 73.4(4) . . . . ?
C10 P1 C7 C8 -168.6(3) . . . . ?
C10 P1 C7 C9 -38.7(5) . . . . ?
C10 P1 C7 C9A 51.7(10) . . . . ?
C13 N2 C14 C15 124.0(4) . . . . ?
C13 N2 C14 C16 -108.1(5) . . . . ?
C13 N2 C17 C18 -178.7(4) . . . . ?
C13 N2 C17 C19 -1.0(5) . . . . ?
C13 N3 C19 C17 -0.5(5) . . . . ?
C13 N3 C19 C20 178.1(4) . . . . ?
C13 N3 C21 C22 102.5(4) . . . . ?
C13 N3 C21 C23 -130.8(4) . . . . ?
C14 N2 C13 N1 2.0(6) . . . . ?
C14 N2 C13 N3 174.1(4) . . . . ?
C14 N2 C17 C18 8.3(7) . . . . ?
C14 N2 C17 C19 -174.1(4) . . . . ?
C17 N2 C13 N1 -171.3(4) . . . . ?
C17 N2 C13 N3 0.8(4) . . . . ?
C17 N2 C14 C15 -63.9(6) . . . . ?
C17 N2 C14 C16 64.0(6) . . . . ?
C18 C17 C19 N3 178.4(5) . . . . ?
C18 C17 C19 C20 -0.1(8) . . . . ?
C19 N3 C13 N1 172.0(4) . . . . ?
C19 N3 C13 N2 -0.2(4) . . . . ?
C19 N3 C21 C22 -68.7(5) . . . . ?
C19 N3 C21 C23 58.0(6) . . . . ?
C21 N3 C13 N1 -0.7(6) . . . . ?
C21 N3 C13 N2 -172.9(3) . . . . ?
C21 N3 C19 C17 171.8(4) . . . . ?
C21 N3 C19 C20 -9.6(7) . . . . ?
C24 C25 C26 C27 5.8(6) . . . . ?
C24 C25 C30 C31 77.0(5) . . . . ?
C24 C25 C30 C32 -46.6(5) . . . . ?
C24 C25 C30 C33 -164.0(4) . . . . ?
C24 C29 C35 C36 51.3(6) . . . . ?
C24 C29 C35 C37 -73.0(5) . . . . ?
C24 C29 C35 C38 169.5(4) . . . . ?
C25 C24 C29 C28 11.1(6) . . . . ?
C25 C24 C29 C35 -167.2(4) . . . . ?
C25 C26 C27 C28 4.0(6) . . . . ?
C25 C26 C27 C34 -177.1(4) . . . . ?
C26 C25 C30 C31 -100.8(5) . . . . ?
C26 C25 C30 C32 135.5(4) . . . . ?
C26 C25 C30 C33 18.1(6) . . . . ?
C26 C27 C28 C29 -6.6(6) . . . . ?
C27 C28 C29 C24 -1.0(6) . . . . ?
C27 C28 C29 C35 177.3(4) . . . . ?
C28 C29 C35 C36 -126.9(4) . . . . ?
C28 C29 C35 C37 108.8(4) . . . . ?
C28 C29 C35 C38 -8.7(6) . . . . ?
C29 C24 C25 C26 -13.3(6) . . . . ?
C29 C24 C25 C30 168.8(4) . . . . ?
C30 C25 C26 C27 -176.2(4) . . . . ?
C34 C27 C28 C29 174.5(4) . . . . ?
C39 C40 C41 C42 -2.0(6) . . . . ?
C39 C40 C45 C46 174.1(4) . . . . ?
C39 C40 C45 C47 -67.1(5) . . . . ?
C39 C40 C45 C48 54.8(5) . . . . ?
C39 C44 C50 C51 -52.5(5) . . . . ?
C39 C44 C50 C52 70.3(5) . . . . ?
C39 C44 C50 C53 -170.8(4) . . . . ?
C40 C39 C44 C43 -5.6(6) . . . . ?
C40 C39 C44 C50 173.5(4) . . . . ?
C40 C41 C42 C43 -3.2(7) . . . . ?
C40 C41 C42 C49 179.8(4) . . . . ?
C41 C40 C45 C46 -3.6(6) . . . . ?
C41 C40 C45 C47 115.2(4) . . . . ?
C41 C40 C45 C48 -122.9(4) . . . . ?
C41 C42 C43 C44 4.2(7) . . . . ?
C42 C43 C44 C39 0.1(6) . . . . ?
C42 C43 C44 C50 -179.0(4) . . . . ?
C43 C44 C50 C51 126.6(4) . . . . ?
C43 C44 C50 C52 -110.6(4) . . . . ?
C43 C44 C50 C53 8.3(5) . . . . ?
C44 C39 C40 C41 6.5(6) . . . . ?
C44 C39 C40 C45 -171.2(4) . . . . ?
C45 C40 C41 C42 175.8(4) . . . . ?
C49 C42 C43 C44 -178.8(4) . . . . ?
C54 Al1 O1 C1 70.3(4) . . . . ?
C54 Al1 O3 C24 104.7(10) . . . . ?
C58 C59 C60 C58 5.4(15) . . . 3_566 ?
C60 C58 C59 C60 -5.2(15) 3_566 . . . ?
C4A O2 C1 O1 161.0(5) . . . . ?
C4A O2 C1 C2 -17.9(6) . . . . ?
